data_4111112
loop_
_publ_author_name
'Jenkins Y. K. Tsang'
'Chikako Fujita-Takayama'
'Miriam S. A. Buschhaus'
'Brian O. Patrick'
'Peter Legzdins'

_publ_section_title
;
 Concurrent N-H and \a-C-H Bond Activations of Pyrrolidine and Piperidine
 under Ambient Conditions by 18e Tungsten Allyl Nitrosyl Complexes
;
_journal_name_full 'Journal of the American Chemical Society'
_journal_page_first 14762
_journal_page_last 14763
_journal_paper_doi 10.1021/ja065663g
_journal_volume 128
_journal_year 2006
_chemical_formula_sum 'C25 H44 N2 O W'
_chemical_formula_weight 572.47
_chemical_name_systematic
;
 ?
;
_space_group_IT_number 14
_symmetry_cell_setting monoclinic
_symmetry_space_group_name_Hall '-P 2yn'
_symmetry_space_group_name_H-M 'P 1 21/n 1'
_atom_sites_solution_hydrogens geom
_atom_sites_solution_primary direct
_atom_sites_solution_secondary difmap
_audit_creation_method SHELXL-97
_cell_angle_alpha 90.00
_cell_angle_beta 98.560(5)
_cell_angle_gamma 90.00
_cell_formula_units_Z 4
_cell_length_a 10.7760(10)
_cell_length_b 18.681(2)
_cell_length_c 13.0480(10)
_cell_measurement_reflns_used 9031
_cell_measurement_temperature 173(2)
_cell_measurement_theta_max 27.83
_cell_measurement_theta_min 2.17
_cell_volume 2597.4(4)
_computing_structure_refinement 'SHELXL-97 (Sheldrick, 1997)'
_diffrn_ambient_temperature 173(2)
_diffrn_measured_fraction_theta_full 0.990
_diffrn_measured_fraction_theta_max 0.990
_diffrn_measurement_device_type 'Bruker X8 APEX'
_diffrn_measurement_method 'area detector'
_diffrn_radiation_monochromator graphite
_diffrn_radiation_source 'fine-focus sealed tube'
_diffrn_radiation_type MoK\a
_diffrn_radiation_wavelength 0.71069
_diffrn_reflns_av_R_equivalents 0.0435
_diffrn_reflns_av_sigmaI/netI 0.0229
_diffrn_reflns_limit_h_max 14
_diffrn_reflns_limit_h_min -14
_diffrn_reflns_limit_k_max 24
_diffrn_reflns_limit_k_min -23
_diffrn_reflns_limit_l_max 17
_diffrn_reflns_limit_l_min -17
_diffrn_reflns_number 60650
_diffrn_reflns_theta_full 28.09
_diffrn_reflns_theta_max 28.09
_diffrn_reflns_theta_min 1.92
_exptl_absorpt_coefficient_mu 4.464
_exptl_absorpt_correction_T_max 0.328
_exptl_absorpt_correction_T_min 0.237
_exptl_absorpt_correction_type multi-scan
_exptl_crystal_colour yellow
_exptl_crystal_density_diffrn 1.464
_exptl_crystal_description prism
_exptl_crystal_F_000 1160
_exptl_crystal_size_max 0.35
_exptl_crystal_size_mid 0.30
_exptl_crystal_size_min 0.25
_refine_diff_density_max 1.909
_refine_diff_density_min -1.093
_refine_diff_density_rms 0.092
_refine_ls_extinction_method none
_refine_ls_goodness_of_fit_ref 1.065
_refine_ls_hydrogen_treatment constr
_refine_ls_matrix_type full
_refine_ls_number_parameters 272
_refine_ls_number_reflns 6277
_refine_ls_number_restraints 0
_refine_ls_restrained_S_all 1.065
_refine_ls_R_factor_all 0.0252
_refine_ls_R_factor_gt 0.0201
_refine_ls_shift/su_max 0.003
_refine_ls_shift/su_mean 0.000
_refine_ls_structure_factor_coef Fsqd
_refine_ls_weighting_details 'calc w=1/[\s^2^(Fo^2^)+(0.0182P)^2^+3.5034P] where P=(Fo^2^+2Fc^2^)/3'
_refine_ls_weighting_scheme calc
_refine_ls_wR_factor_gt 0.0472
_refine_ls_wR_factor_ref 0.0502
_reflns_number_gt 5602
_reflns_number_total 6277
_reflns_threshold_expression >2sigma(I)
_cod_data_source_file ja065663gsi20060804_020528.cif
_cod_data_source_block pl297
_cod_original_sg_symbol_H-M 'P 21/n'
_cod_database_code 4111112

loop_
_symmetry_equiv_pos_as_xyz
'x, y, z'
'-x+1/2, y+1/2, -z+1/2'
'-x, -y, -z'
'x-1/2, -y-1/2, z-1/2'

loop_
_atom_site_label
_atom_site_type_symbol
_atom_site_fract_x
_atom_site_fract_y
_atom_site_fract_z
_atom_site_U_iso_or_equiv
_atom_site_adp_type
_atom_site_occupancy
_atom_site_symmetry_multiplicity
_atom_site_calc_flag
_atom_site_refinement_flags
C1 C 0.4917(3) 0.09868(15) 0.7936(2) 0.0342(6) Uani 1 1 d .
H1A H 0.5824 0.1067 0.8167 0.041 Uiso 1 1 calc R
H1B H 0.4644 0.0629 0.8416 0.041 Uiso 1 1 calc R
C2 C 0.4810(3) 0.06193(14) 0.6870(2) 0.0364(7) Uani 1 1 d .
C3 C 0.5697(5) -0.00283(19) 0.6980(3) 0.0703(13) Uani 1 1 d .
H3A H 0.5457 -0.0357 0.7503 0.105 Uiso 1 1 calc R
H3B H 0.6561 0.0135 0.7195 0.105 Uiso 1 1 calc R
H3C H 0.5639 -0.0277 0.6313 0.105 Uiso 1 1 calc R
C4 C 0.5221(4) 0.11124(16) 0.6061(2) 0.0459(8) Uani 1 1 d .
H4A H 0.5197 0.0852 0.5406 0.069 Uiso 1 1 calc R
H4B H 0.6079 0.1279 0.6297 0.069 Uiso 1 1 calc R
H4C H 0.4655 0.1525 0.5956 0.069 Uiso 1 1 calc R
C5 C 0.3484(4) 0.0365(2) 0.6514(4) 0.0699(12) Uani 1 1 d .
H5A H 0.2914 0.0777 0.6444 0.105 Uiso 1 1 calc R
H5B H 0.3235 0.0031 0.7025 0.105 Uiso 1 1 calc R
H5C H 0.3444 0.0124 0.5843 0.105 Uiso 1 1 calc R
C6 C 0.6325(2) 0.27725(16) 0.8908(2) 0.0303(6) Uani 1 1 d .
H6A H 0.6155 0.2490 0.9514 0.036 Uiso 1 1 calc R
H6B H 0.6359 0.3284 0.9107 0.036 Uiso 1 1 calc R
C7 C 0.7581(3) 0.25488(19) 0.8615(2) 0.0381(7) Uani 1 1 d .
H7A H 0.8252 0.2619 0.9213 0.046 Uiso 1 1 calc R
H7B H 0.7558 0.2035 0.8428 0.046 Uiso 1 1 calc R
C8 C 0.7862(3) 0.29918(17) 0.7705(3) 0.0376(7) Uani 1 1 d .
H8A H 0.8645 0.2818 0.7476 0.045 Uiso 1 1 calc R
H8B H 0.7988 0.3498 0.7919 0.045 Uiso 1 1 calc R
C9 C 0.6778(3) 0.29381(15) 0.6807(2) 0.0307(6) Uani 1 1 d .
H9A H 0.6802 0.2457 0.6492 0.037 Uiso 1 1 calc R
H9B H 0.6922 0.3293 0.6273 0.037 Uiso 1 1 calc R
C10 C 0.5454(2) 0.30602(13) 0.7085(2) 0.0240(5) Uani 1 1 d .
H10 H 0.4877 0.2818 0.6519 0.029 Uiso 1 1 calc R
C11 C 0.4996(3) 0.38603(15) 0.7058(2) 0.0337(6) Uani 1 1 d .
C12 C 0.3686(3) 0.38879(18) 0.7351(3) 0.0450(8) Uani 1 1 d .
H12A H 0.3724 0.3765 0.8085 0.068 Uiso 1 1 calc R
H12B H 0.3145 0.3545 0.6926 0.068 Uiso 1 1 calc R
H12C H 0.3344 0.4372 0.7230 0.068 Uiso 1 1 calc R
C13 C 0.4886(4) 0.4111(2) 0.5925(3) 0.0616(11) Uani 1 1 d .
H13A H 0.4559 0.4601 0.5866 0.092 Uiso 1 1 calc R
H13B H 0.4314 0.3792 0.5482 0.092 Uiso 1 1 calc R
H13C H 0.5716 0.4098 0.5703 0.092 Uiso 1 1 calc R
C14 C 0.5876(4) 0.43590(19) 0.7700(4) 0.0655(12) Uani 1 1 d .
H14 H 0.6709 0.4375 0.7543 0.079 Uiso 1 1 calc R
C15 C 0.5639(6) 0.4775(2) 0.8451(4) 0.0994(19) Uani 1 1 d .
H15A H 0.4823 0.4782 0.8645 0.119 Uiso 1 1 calc R
H15B H 0.6282 0.5071 0.8805 0.119 Uiso 1 1 calc R
C16 C 0.3126(2) 0.12477(13) 0.95132(19) 0.0226(5) Uani 1 1 d .
C17 C 0.4022(2) 0.17296(13) 1.00692(17) 0.0208(5) Uani 1 1 d .
C18 C 0.3565(2) 0.24365(13) 0.98671(18) 0.0209(5) Uani 1 1 d .
C19 C 0.2417(2) 0.23899(13) 0.91526(18) 0.0224(5) Uani 1 1 d .
C20 C 0.2145(2) 0.16489(14) 0.89608(19) 0.0237(5) Uani 1 1 d .
C21 C 0.3151(3) 0.04534(14) 0.9645(2) 0.0333(6) Uani 1 1 d .
H21A H 0.2641 0.0319 1.0178 0.050 Uiso 1 1 calc R
H21B H 0.4017 0.0295 0.9858 0.050 Uiso 1 1 calc R
H21C H 0.2810 0.0225 0.8987 0.050 Uiso 1 1 calc R
C22 C 0.5160(2) 0.15049(15) 1.0803(2) 0.0291(6) Uani 1 1 d .
H22A H 0.5705 0.1921 1.0980 0.044 Uiso 1 1 calc R
H22B H 0.5619 0.1139 1.0473 0.044 Uiso 1 1 calc R
H22C H 0.4901 0.1308 1.1434 0.044 Uiso 1 1 calc R
C23 C 0.4109(3) 0.31098(14) 1.0381(2) 0.0279(6) Uani 1 1 d .
H23A H 0.3600 0.3262 1.0905 0.042 Uiso 1 1 calc R
H23B H 0.4110 0.3487 0.9860 0.042 Uiso 1 1 calc R
H23C H 0.4971 0.3019 1.0714 0.042 Uiso 1 1 calc R
C24 C 0.1536(3) 0.29934(15) 0.8808(2) 0.0313(6) Uani 1 1 d .
H24A H 0.1235 0.2948 0.8064 0.047 Uiso 1 1 calc R
H24B H 0.1976 0.3450 0.8943 0.047 Uiso 1 1 calc R
H24C H 0.0820 0.2976 0.9192 0.047 Uiso 1 1 calc R
C25 C 0.0989(3) 0.13650(17) 0.8297(2) 0.0358(6) Uani 1 1 d .
H25A H 0.1112 0.0859 0.8142 0.054 Uiso 1 1 calc R
H25B H 0.0836 0.1637 0.7648 0.054 Uiso 1 1 calc R
H25C H 0.0266 0.1414 0.8667 0.054 Uiso 1 1 calc R
N1 N 0.3086(2) 0.20783(11) 0.69885(16) 0.0242(4) Uani 1 1 d .
N2 N 0.52931(19) 0.26610(11) 0.80359(15) 0.0216(4) Uani 1 1 d .
O1 O 0.2295(2) 0.21495(13) 0.62132(16) 0.0436(5) Uani 1 1 d .
W1 W 0.397455(8) 0.199000(5) 0.822141(6) 0.01709(4) Uani 1 1 d .

loop_
_atom_site_aniso_label
_atom_site_aniso_U_11
_atom_site_aniso_U_22
_atom_site_aniso_U_33
_atom_site_aniso_U_23
_atom_site_aniso_U_13
_atom_site_aniso_U_12
C1 0.0456(17) 0.0308(13) 0.0288(13) 0.0033(11) 0.0145(12) 0.0167(12)
C2 0.0561(19) 0.0226(13) 0.0354(15) -0.0010(11) 0.0226(14) 0.0025(12)
C3 0.124(4) 0.0372(18) 0.060(2) 0.0075(17) 0.047(3) 0.037(2)
C4 0.077(2) 0.0338(15) 0.0338(16) -0.0029(12) 0.0292(16) 0.0049(15)
C5 0.077(3) 0.055(2) 0.083(3) -0.033(2) 0.028(2) -0.026(2)
C6 0.0212(13) 0.0463(16) 0.0231(13) 0.0010(11) 0.0021(10) -0.0051(11)
C7 0.0196(14) 0.0586(19) 0.0350(16) 0.0035(14) 0.0004(11) -0.0007(13)
C8 0.0236(14) 0.0496(18) 0.0419(17) 0.0009(13) 0.0123(12) -0.0051(12)
C9 0.0278(14) 0.0379(15) 0.0295(14) 0.0026(11) 0.0151(11) 0.0003(11)
C10 0.0237(13) 0.0292(13) 0.0205(12) 0.0038(9) 0.0076(10) 0.0003(10)
C11 0.0362(15) 0.0289(14) 0.0388(15) 0.0065(11) 0.0150(12) 0.0051(11)
C12 0.0414(18) 0.0446(18) 0.053(2) 0.0135(15) 0.0196(15) 0.0152(14)
C13 0.080(3) 0.055(2) 0.057(2) 0.0304(18) 0.037(2) 0.026(2)
C14 0.055(2) 0.0327(17) 0.105(3) -0.011(2) 0.001(2) 0.0020(16)
C15 0.122(5) 0.054(3) 0.110(4) -0.035(3) -0.025(3) 0.017(3)
C16 0.0233(12) 0.0247(12) 0.0210(11) 0.0007(9) 0.0074(9) -0.0023(9)
C17 0.0231(12) 0.0254(11) 0.0145(10) 0.0032(9) 0.0050(9) 0.0009(9)
C18 0.0214(12) 0.0266(12) 0.0157(11) -0.0009(9) 0.0063(9) -0.0001(9)
C19 0.0208(12) 0.0288(12) 0.0188(11) 0.0005(9) 0.0069(9) 0.0040(9)
C20 0.0190(12) 0.0325(13) 0.0203(12) -0.0005(10) 0.0055(9) -0.0037(10)
C21 0.0366(16) 0.0283(13) 0.0362(15) 0.0030(11) 0.0090(12) -0.0041(11)
C22 0.0281(14) 0.0346(14) 0.0230(12) 0.0074(10) -0.0020(10) 0.0008(11)
C23 0.0298(14) 0.0285(13) 0.0267(13) -0.0062(10) 0.0083(11) -0.0028(10)
C24 0.0242(14) 0.0399(15) 0.0306(14) 0.0033(11) 0.0065(11) 0.0109(11)
C25 0.0240(14) 0.0499(17) 0.0328(15) -0.0028(13) 0.0026(11) -0.0100(12)
N1 0.0243(11) 0.0315(11) 0.0158(10) -0.0002(8) -0.0004(8) 0.0039(8)
N2 0.0185(10) 0.0301(11) 0.0165(9) 0.0016(8) 0.0035(8) 0.0005(8)
O1 0.0354(12) 0.0649(14) 0.0257(10) 0.0017(10) -0.0116(9) 0.0070(10)
W1 0.01633(6) 0.02164(6) 0.01343(5) 0.00057(3) 0.00267(4) 0.00247(3)

loop_
_atom_type_symbol
_atom_type_description
_atom_type_scat_dispersion_real
_atom_type_scat_dispersion_imag
_atom_type_scat_source
C C 0.0033 0.0016 'International Tables Vol C Tables 4.2.6.8 and 6.1.1.4'
H H 0.0000 0.0000 'International Tables Vol C Tables 4.2.6.8 and 6.1.1.4'
N N 0.0061 0.0033 'International Tables Vol C Tables 4.2.6.8 and 6.1.1.4'
O O 0.0106 0.0060 'International Tables Vol C Tables 4.2.6.8 and 6.1.1.4'
W W -0.8490 6.8722 'International Tables Vol C Tables 4.2.6.8 and 6.1.1.4'

loop_
_geom_angle_atom_site_label_1
_geom_angle_atom_site_label_2
_geom_angle_atom_site_label_3
_geom_angle
C2 C1 W1 124.08(19)
C2 C1 H1A 106.3
W1 C1 H1A 106.3
C2 C1 H1B 106.3
W1 C1 H1B 106.3
H1A C1 H1B 106.4
C5 C2 C4 109.8(3)
C5 C2 C3 109.2(3)
C4 C2 C3 107.5(3)
C5 C2 C1 111.0(3)
C4 C2 C1 111.6(2)
C3 C2 C1 107.7(3)
C2 C3 H3A 109.5
C2 C3 H3B 109.5
H3A C3 H3B 109.5
C2 C3 H3C 109.5
H3A C3 H3C 109.5
H3B C3 H3C 109.5
C2 C4 H4A 109.5
C2 C4 H4B 109.5
H4A C4 H4B 109.5
C2 C4 H4C 109.5
H4A C4 H4C 109.5
H4B C4 H4C 109.5
C2 C5 H5A 109.5
C2 C5 H5B 109.5
H5A C5 H5B 109.5
C2 C5 H5C 109.5
H5A C5 H5C 109.5
H5B C5 H5C 109.5
N2 C6 C7 111.3(2)
N2 C6 H6A 109.4
C7 C6 H6A 109.4
N2 C6 H6B 109.4
C7 C6 H6B 109.4
H6A C6 H6B 108.0
C8 C7 C6 109.7(3)
C8 C7 H7A 109.7
C6 C7 H7A 109.7
C8 C7 H7B 109.7
C6 C7 H7B 109.7
H7A C7 H7B 108.2
C7 C8 C9 110.2(2)
C7 C8 H8A 109.6
C9 C8 H8A 109.6
C7 C8 H8B 109.6
C9 C8 H8B 109.6
H8A C8 H8B 108.1
C8 C9 C10 116.0(2)
C8 C9 H9A 108.3
C10 C9 H9A 108.3
C8 C9 H9B 108.3
C10 C9 H9B 108.3
H9A C9 H9B 107.4
N2 C10 C9 110.6(2)
N2 C10 C11 115.0(2)
C9 C10 C11 115.7(2)
N2 C10 H10 104.7
C9 C10 H10 104.7
C11 C10 H10 104.7
C14 C11 C12 112.0(3)
C14 C11 C13 107.5(3)
C12 C11 C13 106.9(3)
C14 C11 C10 114.1(3)
C12 C11 C10 109.1(2)
C13 C11 C10 106.8(2)
C11 C12 H12A 109.5
C11 C12 H12B 109.5
H12A C12 H12B 109.5
C11 C12 H12C 109.5
H12A C12 H12C 109.5
H12B C12 H12C 109.5
C11 C13 H13A 109.5
C11 C13 H13B 109.5
H13A C13 H13B 109.5
C11 C13 H13C 109.5
H13A C13 H13C 109.5
H13B C13 H13C 109.5
C15 C14 C11 127.8(5)
C15 C14 H14 116.1
C11 C14 H14 116.1
C14 C15 H15A 120.0
C14 C15 H15B 120.0
H15A C15 H15B 120.0
C20 C16 C17 108.9(2)
C20 C16 C21 126.1(2)
C17 C16 C21 124.4(2)
C20 C16 W1 71.09(14)
C17 C16 W1 72.67(13)
C21 C16 W1 129.53(18)
C18 C17 C16 107.5(2)
C18 C17 C22 127.4(2)
C16 C17 C22 124.9(2)
C18 C17 W1 71.17(13)
C16 C17 W1 73.36(13)
C22 C17 W1 125.35(17)
C17 C18 C19 107.8(2)
C17 C18 C23 126.4(2)
C19 C18 C23 125.6(2)
C17 C18 W1 74.84(13)
C19 C18 W1 69.79(13)
C23 C18 W1 125.27(16)
C20 C19 C18 107.9(2)
C20 C19 C24 124.9(2)
C18 C19 C24 126.5(2)
C20 C19 W1 75.15(13)
C18 C19 W1 74.98(13)
C24 C19 W1 123.81(17)
C16 C20 C19 107.9(2)
C16 C20 C25 127.1(2)
C19 C20 C25 125.0(2)
C16 C20 W1 75.41(14)
C19 C20 W1 69.82(13)
C25 C20 W1 121.33(17)
C16 C21 H21A 109.5
C16 C21 H21B 109.5
H21A C21 H21B 109.5
C16 C21 H21C 109.5
H21A C21 H21C 109.5
H21B C21 H21C 109.5
C17 C22 H22A 109.5
C17 C22 H22B 109.5
H22A C22 H22B 109.5
C17 C22 H22C 109.5
H22A C22 H22C 109.5
H22B C22 H22C 109.5
C18 C23 H23A 109.5
C18 C23 H23B 109.5
H23A C23 H23B 109.5
C18 C23 H23C 109.5
H23A C23 H23C 109.5
H23B C23 H23C 109.5
C19 C24 H24A 109.5
C19 C24 H24B 109.5
H24A C24 H24B 109.5
C19 C24 H24C 109.5
H24A C24 H24C 109.5
H24B C24 H24C 109.5
C20 C25 H25A 109.5
C20 C25 H25B 109.5
H25A C25 H25B 109.5
C20 C25 H25C 109.5
H25A C25 H25C 109.5
H25B C25 H25C 109.5
O1 N1 W1 169.3(2)
C10 N2 C6 113.9(2)
C10 N2 W1 127.64(16)
C6 N2 W1 118.38(16)
N1 W1 N2 97.76(9)
N1 W1 C1 97.38(10)
N2 W1 C1 99.50(10)
N1 W1 C19 96.35(9)
N2 W1 C19 117.08(9)
C1 W1 C19 138.54(10)
N1 W1 C18 129.71(9)
N2 W1 C18 97.05(8)
C1 W1 C18 126.87(9)
C19 W1 C18 35.23(8)
N1 W1 C20 91.41(9)
N2 W1 C20 151.84(9)
C1 W1 C20 105.67(10)
C19 W1 C20 35.03(9)
C18 W1 C20 57.55(8)
N1 W1 C17 148.15(9)
N2 W1 C17 110.05(8)
C1 W1 C17 93.15(9)
C19 W1 C17 57.58(8)
C18 W1 C17 33.99(8)
C20 W1 C17 56.76(8)
N1 W1 C16 118.26(9)
N2 W1 C16 143.55(8)
C1 W1 C16 82.14(9)
C19 W1 C16 56.98(8)
C18 W1 C16 56.47(8)
C20 W1 C16 33.51(8)
C17 W1 C16 33.97(8)

loop_
_geom_bond_atom_site_label_1
_geom_bond_atom_site_label_2
_geom_bond_distance
C1 C2 1.540(4)
C1 W1 2.190(3)
C1 H1A 0.9900
C1 H1B 0.9900
C2 C5 1.511(5)
C2 C4 1.517(4)
C2 C3 1.535(4)
C3 H3A 0.9800
C3 H3B 0.9800
C3 H3C 0.9800
C4 H4A 0.9800
C4 H4B 0.9800
C4 H4C 0.9800
C5 H5A 0.9800
C5 H5B 0.9800
C5 H5C 0.9800
C6 N2 1.482(3)
C6 C7 1.520(4)
C6 H6A 0.9900
C6 H6B 0.9900
C7 C8 1.514(4)
C7 H7A 0.9900
C7 H7B 0.9900
C8 C9 1.529(4)
C8 H8A 0.9900
C8 H8B 0.9900
C9 C10 1.541(4)
C9 H9A 0.9900
C9 H9B 0.9900
C10 N2 1.480(3)
C10 C11 1.573(4)
C10 H10 1.0000
C11 C14 1.494(5)
C11 C12 1.516(4)
C11 C13 1.539(4)
C12 H12A 0.9800
C12 H12B 0.9800
C12 H12C 0.9800
C13 H13A 0.9800
C13 H13B 0.9800
C13 H13C 0.9800
C14 C15 1.306(6)
C14 H14 0.9500
C15 H15A 0.9500
C15 H15B 0.9500
C16 C20 1.404(4)
C16 C17 1.436(3)
C16 C21 1.494(4)
C16 W1 2.462(2)
C17 C18 1.421(3)
C17 C22 1.499(3)
C17 W1 2.453(2)
C18 C19 1.437(3)
C18 C23 1.503(3)
C18 W1 2.405(2)
C19 C20 1.429(4)
C19 C24 1.499(3)
C19 W1 2.337(2)
C20 C25 1.504(4)
C20 W1 2.406(2)
C21 H21A 0.9800
C21 H21B 0.9800
C21 H21C 0.9800
C22 H22A 0.9800
C22 H22B 0.9800
C22 H22C 0.9800
C23 H23A 0.9800
C23 H23B 0.9800
C23 H23C 0.9800
C24 H24A 0.9800
C24 H24B 0.9800
C24 H24C 0.9800
C25 H25A 0.9800
C25 H25B 0.9800
C25 H25C 0.9800
N1 O1 1.229(3)
N1 W1 1.753(2)
N2 W1 1.937(2)

loop_
_geom_torsion_atom_site_label_1
_geom_torsion_atom_site_label_2
_geom_torsion_atom_site_label_3
_geom_torsion_atom_site_label_4
_geom_torsion
W1 C1 C2 C5 -65.5(3)
W1 C1 C2 C4 57.3(4)
W1 C1 C2 C3 175.1(3)
N2 C6 C7 C8 60.5(3)
C6 C7 C8 C9 -54.5(3)
C7 C8 C9 C10 48.8(3)
C8 C9 C10 N2 -45.3(3)
C8 C9 C10 C11 87.6(3)
N2 C10 C11 C14 77.1(3)
C9 C10 C11 C14 -53.7(4)
N2 C10 C11 C12 -49.0(3)
C9 C10 C11 C12 -179.9(3)
N2 C10 C11 C13 -164.2(3)
C9 C10 C11 C13 64.9(3)
C12 C11 C14 C15 1.5(6)
C13 C11 C14 C15 118.6(5)
C10 C11 C14 C15 -123.1(5)
C20 C16 C17 C18 1.2(3)
C21 C16 C17 C18 -170.1(2)
W1 C16 C17 C18 63.44(16)
C20 C16 C17 C22 175.9(2)
C21 C16 C17 C22 4.6(4)
W1 C16 C17 C22 -121.9(2)
C20 C16 C17 W1 -62.26(17)
C21 C16 C17 W1 126.5(2)
C16 C17 C18 C19 -2.5(3)
C22 C17 C18 C19 -177.0(2)
W1 C17 C18 C19 62.42(16)
C16 C17 C18 C23 172.2(2)
C22 C17 C18 C23 -2.3(4)
W1 C17 C18 C23 -122.9(2)
C16 C17 C18 W1 -64.88(16)
C22 C17 C18 W1 120.6(2)
C17 C18 C19 C20 2.8(3)
C23 C18 C19 C20 -171.9(2)
W1 C18 C19 C20 68.58(16)
C17 C18 C19 C24 173.1(2)
C23 C18 C19 C24 -1.7(4)
W1 C18 C19 C24 -121.2(3)
C17 C18 C19 W1 -65.73(16)
C23 C18 C19 W1 119.5(2)
C17 C16 C20 C19 0.6(3)
C21 C16 C20 C19 171.7(2)
W1 C16 C20 C19 -62.67(16)
C17 C16 C20 C25 -178.3(2)
C21 C16 C20 C25 -7.2(4)
W1 C16 C20 C25 118.5(3)
C17 C16 C20 W1 63.27(17)
C21 C16 C20 W1 -125.7(3)
C18 C19 C20 C16 -2.1(3)
C24 C19 C20 C16 -172.5(2)
W1 C19 C20 C16 66.35(17)
C18 C19 C20 C25 176.8(2)
C24 C19 C20 C25 6.4(4)
W1 C19 C20 C25 -114.8(2)
C18 C19 C20 W1 -68.47(16)
C24 C19 C20 W1 121.1(2)
C9 C10 N2 C6 49.5(3)
C11 C10 N2 C6 -83.8(3)
C9 C10 N2 W1 -126.6(2)
C11 C10 N2 W1 100.1(2)
C7 C6 N2 C10 -59.0(3)
C7 C6 N2 W1 117.5(2)
O1 N1 W1 N2 -133.1(11)
O1 N1 W1 C1 126.2(11)
O1 N1 W1 C19 -14.6(11)
O1 N1 W1 C18 -27.2(12)
O1 N1 W1 C20 20.2(11)
O1 N1 W1 C17 17.9(12)
O1 N1 W1 C16 41.2(11)
C10 N2 W1 N1 -3.5(2)
C6 N2 W1 N1 -179.47(19)
C10 N2 W1 C1 95.3(2)
C6 N2 W1 C1 -80.6(2)
C10 N2 W1 C19 -104.8(2)
C6 N2 W1 C19 79.3(2)
C10 N2 W1 C18 -135.3(2)
C6 N2 W1 C18 48.73(19)
C10 N2 W1 C20 -111.4(2)
C6 N2 W1 C20 72.6(3)
C10 N2 W1 C17 -167.74(19)
C6 N2 W1 C17 16.3(2)
C10 N2 W1 C16 -175.03(17)
C6 N2 W1 C16 9.0(3)
C2 C1 W1 N1 6.3(3)
C2 C1 W1 N2 -92.9(3)
C2 C1 W1 C19 114.7(2)
C2 C1 W1 C18 160.8(2)
C2 C1 W1 C20 99.9(2)
C2 C1 W1 C17 156.2(2)
C2 C1 W1 C16 124.0(3)
C20 C19 W1 N1 83.37(15)
C18 C19 W1 N1 -163.08(15)
C24 C19 W1 N1 -38.9(2)
C20 C19 W1 N2 -174.54(13)
C18 C19 W1 N2 -60.99(16)
C24 C19 W1 N2 63.2(2)
C20 C19 W1 C1 -25.4(2)
C18 C19 W1 C1 88.2(2)
C24 C19 W1 C1 -147.7(2)
C20 C19 W1 C18 -113.5(2)
C24 C19 W1 C18 124.2(3)
C18 C19 W1 C20 113.5(2)
C24 C19 W1 C20 -122.3(3)
C20 C19 W1 C17 -76.99(15)
C18 C19 W1 C17 36.55(13)
C24 C19 W1 C17 160.7(3)
C20 C19 W1 C16 -36.36(14)
C18 C19 W1 C16 77.19(15)
C24 C19 W1 C16 -158.7(3)
C17 C18 W1 N1 138.02(15)
C19 C18 W1 N1 22.08(19)
C23 C18 W1 N1 -97.8(2)
C17 C18 W1 N2 -115.74(15)
C19 C18 W1 N2 128.32(14)
C23 C18 W1 N2 8.4(2)
C17 C18 W1 C1 -8.2(2)
C19 C18 W1 C1 -124.18(17)
C23 C18 W1 C1 115.9(2)
C17 C18 W1 C19 115.9(2)
C23 C18 W1 C19 -119.9(3)
C17 C18 W1 C20 77.36(15)
C19 C18 W1 C20 -38.58(14)
C23 C18 W1 C20 -158.5(2)
C19 C18 W1 C17 -115.9(2)
C23 C18 W1 C17 124.2(3)
C17 C18 W1 C16 37.18(14)
C19 C18 W1 C16 -78.76(15)
C23 C18 W1 C16 161.3(2)
C16 C20 W1 N1 145.16(15)
C19 C20 W1 N1 -99.06(15)
C25 C20 W1 N1 20.3(2)
C16 C20 W1 N2 -105.4(2)
C19 C20 W1 N2 10.3(3)
C25 C20 W1 N2 129.7(2)
C16 C20 W1 C1 47.09(16)
C19 C20 W1 C1 162.87(15)
C25 C20 W1 C1 -77.7(2)
C16 C20 W1 C19 -115.8(2)
C25 C20 W1 C19 119.4(3)
C16 C20 W1 C18 -76.97(15)
C19 C20 W1 C18 38.81(14)
C25 C20 W1 C18 158.2(3)
C16 C20 W1 C17 -36.27(14)
C19 C20 W1 C17 79.51(15)
C25 C20 W1 C17 -161.1(3)
C19 C20 W1 C16 115.8(2)
C25 C20 W1 C16 -124.8(3)
C18 C17 W1 N1 -77.2(2)
C16 C17 W1 N1 38.5(2)
C22 C17 W1 N1 159.8(2)
C18 C17 W1 N2 72.10(15)
C16 C17 W1 N2 -172.25(14)
C22 C17 W1 N2 -50.9(2)
C18 C17 W1 C1 173.41(16)
C16 C17 W1 C1 -70.94(16)
C22 C17 W1 C1 50.4(2)
C18 C17 W1 C19 -37.92(14)
C16 C17 W1 C19 77.73(15)
C22 C17 W1 C19 -160.9(2)
C16 C17 W1 C18 115.7(2)
C22 C17 W1 C18 -123.0(3)
C18 C17 W1 C20 -79.89(15)
C16 C17 W1 C20 35.76(14)
C22 C17 W1 C20 157.1(2)
C18 C17 W1 C16 -115.7(2)
C22 C17 W1 C16 121.3(3)
C20 C16 W1 N1 -40.42(17)
C17 C16 W1 N1 -158.12(14)
C21 C16 W1 N1 81.2(3)
C20 C16 W1 N2 130.01(17)
C17 C16 W1 N2 12.3(2)
C21 C16 W1 N2 -108.4(2)
C20 C16 W1 C1 -134.61(16)
C17 C16 W1 C1 107.69(16)
C21 C16 W1 C1 -13.0(2)
C20 C16 W1 C19 38.06(14)
C17 C16 W1 C19 -79.64(15)
C21 C16 W1 C19 159.7(3)
C20 C16 W1 C18 80.50(15)
C17 C16 W1 C18 -37.19(14)
C21 C16 W1 C18 -157.9(3)
C17 C16 W1 C20 -117.7(2)
C21 C16 W1 C20 121.6(3)
C20 C16 W1 C17 117.7(2)
C21 C16 W1 C17 -120.7(3)
